data_1556784
loop_
_publ_author_name
'Aaker\"oy, Christer B'
'Spartz, Christine L.'
'Dembowski, Sean'
'Dwyre, Savannah'
'Desper, John'

_publ_section_title
;
 A systematic structural study of halogen bonding versus hydrogen bonding
 within competitive supramolecular systems.
;
_journal_issue 'Pt 5'
_journal_name_full IUCrJ
_journal_page_first 498
_journal_page_last 510
_journal_paper_doi 10.1107/S2052252515010854
_journal_volume 2
_journal_year 2015
_chemical_formula_moiety '(C9 H12 N2) (C7 H5 Br O2)2'
_chemical_formula_sum 'C23 H22 Br2 N2 O4'
_chemical_formula_weight 550.25
_chemical_name_systematic
;
SD-1--27-6--4 4-(1-pyrrolidinyl)-pyridine, (4-Br-PhCOOH)2
;
_space_group_IT_number 2
_space_group_name_Hall '-P 1'
_space_group_name_H-M_alt 'P -1'
_symmetry_cell_setting triclinic
_symmetry_space_group_name_H-M 'P -1'
_atom_sites_solution_hydrogens geom
_atom_sites_solution_primary direct
_atom_sites_solution_secondary difmap
_audit_creation_method SHELXL-97
_cell_angle_alpha 98.672(3)
_cell_angle_beta 105.769(2)
_cell_angle_gamma 110.884(3)
_cell_formula_units_Z 2
_cell_length_a 9.3718(6)
_cell_length_b 9.6497(6)
_cell_length_c 14.1666(9)
_cell_measurement_reflns_used 9903
_cell_measurement_temperature 120(2)
_cell_measurement_theta_max 31.58
_cell_measurement_theta_min 2.42
_cell_volume 1107.38(13)
_computing_cell_refinement 'Bruker SAINT'
_computing_data_collection 'Bruker APEX2'
_computing_data_reduction 'Bruker SAINT'
_computing_molecular_graphics 'Bruker SHELXTL'
_computing_publication_material 'Bruker SHELXTL'
_computing_structure_refinement 'SHELXL-97 (Sheldrick, 2008)'
_computing_structure_solution 'SHELXS-97 (Sheldrick, 2008)'
_diffrn_ambient_temperature 120(2)
_diffrn_measured_fraction_theta_full 0.966
_diffrn_measured_fraction_theta_max 0.925
_diffrn_measurement_device_type 'Bruker APEX-II CCD'
_diffrn_measurement_method '\f and \w scans'
_diffrn_radiation_monochromator graphite
_diffrn_radiation_source 'fine-focus sealed tube'
_diffrn_radiation_type MoK\a
_diffrn_radiation_wavelength 0.71073
_diffrn_reflns_av_R_equivalents 0.0310
_diffrn_reflns_av_sigmaI/netI 0.0442
_diffrn_reflns_limit_h_max 13
_diffrn_reflns_limit_h_min -13
_diffrn_reflns_limit_k_max 14
_diffrn_reflns_limit_k_min -13
_diffrn_reflns_limit_l_max 20
_diffrn_reflns_limit_l_min -20
_diffrn_reflns_number 26091
_diffrn_reflns_theta_full 30.00
_diffrn_reflns_theta_max 31.67
_diffrn_reflns_theta_min 1.55
_exptl_absorpt_coefficient_mu 3.693
_exptl_absorpt_correction_T_max 0.6656
_exptl_absorpt_correction_T_min 0.3845
_exptl_absorpt_correction_type multi-scan
_exptl_absorpt_process_details SADABS
_exptl_crystal_colour colourless
_exptl_crystal_density_diffrn 1.650
_exptl_crystal_density_method 'not measured'
_exptl_crystal_description prism
_exptl_crystal_F_000 552
_exptl_crystal_size_max 0.32
_exptl_crystal_size_mid 0.18
_exptl_crystal_size_min 0.12
_refine_diff_density_max 1.965
_refine_diff_density_min -2.733
_refine_diff_density_rms 0.098
_refine_ls_extinction_method none
_refine_ls_goodness_of_fit_ref 1.043
_refine_ls_hydrogen_treatment mixed
_refine_ls_matrix_type full
_refine_ls_number_parameters 293
_refine_ls_number_reflns 6911
_refine_ls_number_restraints 10
_refine_ls_restrained_S_all 1.058
_refine_ls_R_factor_all 0.0999
_refine_ls_R_factor_gt 0.0582
_refine_ls_shift/su_max 0.001
_refine_ls_shift/su_mean 0.000
_refine_ls_structure_factor_coef Fsqd
_refine_ls_weighting_details 'calc w=1/[\s^2^(Fo^2^)+(0.0300P)^2^+3.0000P] where P=(Fo^2^+2Fc^2^)/3'
_refine_ls_weighting_scheme calc
_refine_ls_wR_factor_gt 0.1139
_refine_ls_wR_factor_ref 0.1288
_reflns_number_gt 4410
_reflns_number_total 6911
_reflns_threshold_expression >2sigma(I)
_cod_data_source_file lc5065.cif
_cod_data_source_block BrCO5
_cod_depositor_comments
;
The following automatic conversions were performed:

data item '_symmetry_cell_setting' value 'Triclinic' was changed to
'triclinic' in accordance with the
/home/saulius/struct/COD-crude-data/automatic-downloads/DataCite-retrospective/IUCr/depositions/lib/dictionaries/cif_core.dic
dictionary named 'cif_core.dic' version 2.4.2 last updated on
2011-04-26.

Automatic conversion script
Id: cif_fix_values 7556 2019-12-06 15:28:31Z antanas 
;
_cod_original_cell_volume 1107.38(12)
_cod_original_sg_symbol_H-M P-1
_cod_database_code 1556784
_publcif_datablock.id {a5827738-1479-4537-9952-8ecc39578f46}

loop_
_symmetry_equiv_pos_as_xyz
'x, y, z'
'-x, -y, -z'

loop_
_atom_site_label
_atom_site_type_symbol
_atom_site_fract_x
_atom_site_fract_y
_atom_site_fract_z
_atom_site_U_iso_or_equiv
_atom_site_adp_type
_atom_site_occupancy
_atom_site_symmetry_multiplicity
_atom_site_calc_flag
_atom_site_refinement_flags
_atom_site_disorder_assembly
_atom_site_disorder_group
N11 N -0.1715(3) 0.2991(3) 0.3082(2) 0.0244(6) Uani 1 1 d . . .
C12A C -0.2259(4) 0.1317(4) 0.2865(3) 0.0300(7) Uani 0.525(10) 1 d PD A 1
H12A H -0.2358 0.0976 0.3479 0.036 Uiso 0.525(10) 1 calc PR A 1
H12B H -0.1475 0.1002 0.2649 0.036 Uiso 0.525(10) 1 calc PR A 1
C13A C -0.3877(10) 0.0633(9) 0.2028(7) 0.0354(16) Uani 0.525(10) 1 d PD A 1
H13A H -0.4388 -0.0333 0.1525 0.043 Uiso 0.525(10) 1 calc PR A 1
H13B H -0.4573 -0.0001 0.2356 0.043 Uiso 0.525(10) 1 d PR A 1
C14A C -0.4517(12) 0.1888(13) 0.2184(8) 0.034(2) Uani 0.525(10) 1 d PD A 1
H14A H -0.5300 0.1831 0.1533 0.041 Uiso 0.525(10) 1 calc PR A 1
H14B H -0.5072 0.1759 0.2689 0.041 Uiso 0.525(10) 1 calc PR A 1
C15A C -0.3005(4) 0.3439(4) 0.2575(3) 0.0280(7) Uani 0.525(10) 1 d PD A 1
H15A H -0.2797 0.3858 0.2006 0.034 Uiso 0.525(10) 1 calc PR A 1
H15B H -0.3118 0.4208 0.3062 0.034 Uiso 0.525(10) 1 calc PR A 1
C12B C -0.2259(4) 0.1317(4) 0.2865(3) 0.0300(7) Uani 0.475(10) 1 d PD A 2
H12C H -0.1938 0.1001 0.3495 0.036 Uiso 0.475(10) 1 calc PR A 2
H12D H -0.1831 0.0923 0.2370 0.036 Uiso 0.475(10) 1 calc PR A 2
C13B C -0.4176(11) 0.0761(10) 0.2393(8) 0.0354(16) Uani 0.475(10) 1 d PD A 2
H13C H -0.4697 -0.0272 0.1899 0.043 Uiso 0.475(10) 1 calc PR A 2
H13D H -0.4659 0.0721 0.2935 0.043 Uiso 0.475(10) 1 calc PR A 2
C14B C -0.4385(14) 0.1958(15) 0.1870(8) 0.034(2) Uani 0.475(10) 1 d PD A 2
H14C H -0.5454 0.1987 0.1795 0.041 Uiso 0.475(10) 1 calc PR A 2
H14D H -0.4295 0.1753 0.1187 0.041 Uiso 0.475(10) 1 calc PR A 2
C15B C -0.3005(4) 0.3439(4) 0.2575(3) 0.0280(7) Uani 0.475(10) 1 d PD A 2
H15C H -0.2618 0.4173 0.2186 0.034 Uiso 0.475(10) 1 calc PR A 2
H15D H -0.3355 0.3927 0.3081 0.034 Uiso 0.475(10) 1 calc PR A 2
N21 N 0.2961(3) 0.6070(3) 0.4839(2) 0.0260(6) Uani 1 1 d . . .
H21 H 0.398(5) 0.671(5) 0.514(3) 0.031 Uiso 1 1 d . . .
C22 C 0.2560(4) 0.4557(4) 0.4657(3) 0.0285(7) Uani 1 1 d . A .
H22 H 0.3374 0.4213 0.4934 0.034 Uiso 1 1 calc R . .
C23 C 0.1019(4) 0.3494(4) 0.4084(3) 0.0267(7) Uani 1 1 d . . .
H23 H 0.0760 0.2423 0.3972 0.032 Uiso 1 1 calc R A .
C24 C -0.0198(3) 0.3998(4) 0.3655(2) 0.0218(6) Uani 1 1 d . A .
C25 C 0.0279(4) 0.5598(4) 0.3871(2) 0.0252(7) Uani 1 1 d . . .
H25 H -0.0497 0.5989 0.3607 0.030 Uiso 1 1 calc R A .
C26 C 0.1840(4) 0.6595(4) 0.4454(2) 0.0261(7) Uani 1 1 d . A .
H26 H 0.2143 0.7675 0.4592 0.031 Uiso 1 1 calc R . .
Br1 Br 1.36401(5) 1.32683(5) 0.91260(4) 0.05505(16) Uani 1 1 d . . .
C31 C 0.8659(4) 1.0224(3) 0.6520(2) 0.0233(6) Uani 1 1 d . . .
C37 C 0.7054(4) 0.9209(4) 0.5673(2) 0.0255(7) Uani 1 1 d . . .
O31 O 0.6915(3) 0.9462(3) 0.48119(18) 0.0361(6) Uani 1 1 d . . .
O32 O 0.6023(3) 0.8208(3) 0.58871(18) 0.0311(5) Uani 1 1 d . . .
C32 C 1.0031(4) 1.1022(4) 0.6297(3) 0.0259(7) Uani 1 1 d . . .
H32 H 0.9945 1.0948 0.5606 0.031 Uiso 1 1 calc R . .
C33 C 1.1523(4) 1.1926(4) 0.7070(3) 0.0306(8) Uani 1 1 d . . .
H33 H 1.2464 1.2451 0.6915 0.037 Uiso 1 1 calc R . .
C34 C 1.1607(4) 1.2045(4) 0.8062(3) 0.0327(8) Uani 1 1 d . . .
C35 C 1.0270(4) 1.1293(4) 0.8314(3) 0.0351(8) Uani 1 1 d . . .
H35 H 1.0355 1.1407 0.9008 0.042 Uiso 1 1 calc R . .
C36 C 0.8789(4) 1.0361(4) 0.7529(3) 0.0288(7) Uani 1 1 d . . .
H36 H 0.7860 0.9815 0.7688 0.035 Uiso 1 1 calc R . .
Br2 Br -0.24046(6) 0.17510(8) -0.01179(3) 0.0838(3) Uani 1 1 d . . .
C41 C 0.2627(4) 0.5240(4) 0.2247(2) 0.0243(6) Uani 1 1 d . . .
C47 C 0.4233(4) 0.6324(4) 0.3042(2) 0.0253(7) Uani 1 1 d . . .
O41 O 0.4400(3) 0.7745(3) 0.32983(18) 0.0319(5) Uani 1 1 d . . .
H41 H 0.529(5) 0.828(5) 0.382(3) 0.038 Uiso 1 1 d . . .
O42 O 0.5255(3) 0.5872(3) 0.34142(19) 0.0343(6) Uani 1 1 d . . .
C42 C 0.2287(5) 0.3708(4) 0.1964(3) 0.0389(9) Uani 1 1 d . . .
H42 H 0.3090 0.3359 0.2254 0.047 Uiso 1 1 calc R . .
C43 C 0.0783(6) 0.2653(5) 0.1258(3) 0.0511(12) Uani 1 1 d . . .
H43 H 0.0547 0.1588 0.1062 0.061 Uiso 1 1 calc R . .
C44 C -0.0355(4) 0.3186(5) 0.0851(3) 0.0440(11) Uani 1 1 d . . .
C45 C -0.0052(4) 0.4707(6) 0.1121(3) 0.0459(11) Uani 1 1 d . . .
H45 H -0.0858 0.5051 0.0829 0.055 Uiso 1 1 calc R . .
C46 C 0.1453(4) 0.5744(5) 0.1830(3) 0.0342(8) Uani 1 1 d . . .
H46 H 0.1679 0.6807 0.2030 0.041 Uiso 1 1 calc R . .

loop_
_atom_site_aniso_label
_atom_site_aniso_U_11
_atom_site_aniso_U_22
_atom_site_aniso_U_33
_atom_site_aniso_U_23
_atom_site_aniso_U_13
_atom_site_aniso_U_12
N11 0.0206(12) 0.0198(13) 0.0268(13) 0.0011(11) 0.0055(10) 0.0060(10)
C12A 0.0273(16) 0.0208(16) 0.0335(18) 0.0023(13) 0.0089(13) 0.0042(13)
C13A 0.027(3) 0.027(3) 0.032(4) 0.002(3) 0.001(3) -0.001(2)
C14A 0.015(2) 0.046(3) 0.031(5) -0.005(4) 0.006(3) 0.0087(19)
C15A 0.0193(14) 0.0302(17) 0.0285(16) 0.0064(14) 0.0028(12) 0.0086(13)
C12B 0.0273(16) 0.0208(16) 0.0335(18) 0.0023(13) 0.0089(13) 0.0042(13)
C13B 0.027(3) 0.027(3) 0.032(4) 0.002(3) 0.001(3) -0.001(2)
C14B 0.015(2) 0.046(3) 0.031(5) -0.005(4) 0.006(3) 0.0087(19)
C15B 0.0193(14) 0.0302(17) 0.0285(16) 0.0064(14) 0.0028(12) 0.0086(13)
N21 0.0176(12) 0.0292(15) 0.0215(13) 0.0019(11) 0.0031(10) 0.0039(11)
C22 0.0195(14) 0.0346(19) 0.0305(17) 0.0106(14) 0.0064(12) 0.0117(13)
C23 0.0226(14) 0.0236(16) 0.0336(17) 0.0083(13) 0.0097(13) 0.0093(13)
C24 0.0193(13) 0.0204(15) 0.0225(14) 0.0024(12) 0.0076(11) 0.0060(11)
C25 0.0212(14) 0.0233(16) 0.0269(16) 0.0027(13) 0.0048(12) 0.0091(12)
C26 0.0250(15) 0.0220(16) 0.0250(15) 0.0015(12) 0.0070(12) 0.0062(12)
Br1 0.02810(19) 0.0427(2) 0.0558(3) -0.00567(19) -0.01606(17) 0.00294(16)
C31 0.0193(13) 0.0174(14) 0.0260(15) 0.0003(12) 0.0010(11) 0.0070(11)
C37 0.0229(14) 0.0197(15) 0.0246(15) -0.0011(12) 0.0019(12) 0.0064(12)
O31 0.0326(13) 0.0299(13) 0.0253(12) 0.0026(10) -0.0002(10) 0.0003(10)
O32 0.0213(11) 0.0269(12) 0.0311(12) 0.0027(10) 0.0028(9) 0.0016(9)
C32 0.0228(14) 0.0212(15) 0.0291(16) 0.0020(13) 0.0050(12) 0.0091(12)
C33 0.0196(14) 0.0201(16) 0.045(2) 0.0052(14) 0.0065(14) 0.0058(12)
C34 0.0197(14) 0.0202(16) 0.0398(19) -0.0014(14) -0.0070(13) 0.0050(12)
C35 0.0290(17) 0.035(2) 0.0269(17) -0.0032(15) 0.0000(13) 0.0095(15)
C36 0.0226(14) 0.0249(17) 0.0291(17) 0.0012(13) 0.0041(13) 0.0052(13)
Br2 0.0346(2) 0.1141(5) 0.0307(2) -0.0155(3) 0.00512(17) -0.0294(3)
C41 0.0198(13) 0.0272(16) 0.0191(14) 0.0035(12) 0.0050(11) 0.0048(12)
C47 0.0193(13) 0.0303(17) 0.0209(14) 0.0058(13) 0.0056(11) 0.0060(13)
O41 0.0286(12) 0.0266(13) 0.0260(12) 0.0031(10) -0.0006(10) 0.0049(10)
O42 0.0244(11) 0.0394(14) 0.0325(13) 0.0076(11) 0.0014(10) 0.0130(11)
C42 0.040(2) 0.034(2) 0.0296(18) 0.0038(15) 0.0008(15) 0.0110(16)
C43 0.059(3) 0.032(2) 0.032(2) 0.0018(17) 0.0057(19) -0.0036(19)
C44 0.0254(17) 0.056(3) 0.0193(16) -0.0037(17) 0.0044(13) -0.0095(17)
C45 0.0241(16) 0.078(3) 0.0235(17) -0.0035(18) -0.0011(13) 0.0214(19)
C46 0.0281(16) 0.042(2) 0.0242(16) -0.0013(15) 0.0019(13) 0.0150(15)

loop_
_atom_type_symbol
_atom_type_description
_atom_type_scat_dispersion_real
_atom_type_scat_dispersion_imag
_atom_type_scat_source
C C 0.0033 0.0016 'International Tables Vol C Tables 4.2.6.8 and 6.1.1.4'
H H 0.0000 0.0000 'International Tables Vol C Tables 4.2.6.8 and 6.1.1.4'
N N 0.0061 0.0033 'International Tables Vol C Tables 4.2.6.8 and 6.1.1.4'
O O 0.0106 0.0060 'International Tables Vol C Tables 4.2.6.8 and 6.1.1.4'
Br Br -0.2901 2.4595 'International Tables Vol C Tables 4.2.6.8 and 6.1.1.4'

loop_
_geom_angle_atom_site_label_1
_geom_angle_atom_site_label_2
_geom_angle_atom_site_label_3
_geom_angle
C24 N11 C12A 123.5(3)
C24 N11 C15A 123.7(3)
C12A N11 C15A 112.8(2)
N11 C12A C13A 106.0(4)
N11 C12A H12A 110.5
C13A C12A H12A 110.5
N11 C12A H12B 110.5
C13A C12A H12B 110.5
H12A C12A H12B 108.7
C12A C13A C14A 102.5(7)
C12A C13A H13A 128.7
C14A C13A H13A 128.7
C12A C13A H13B 100.8
C14A C13A H13B 91.7
H13A C13A H13B 80.0
C15A C14A C13A 105.8(7)
C15A C14A H14A 110.6
C13A C14A H14A 110.6
C15A C14A H14B 110.6
C13A C14A H14B 110.6
H14A C14A H14B 108.7
N11 C15A C14A 101.6(5)
N11 C15A H15A 111.5
C14A C15A H15A 111.5
N11 C15A H15B 111.5
C14A C15A H15B 111.5
H15A C15A H15B 109.3
C14B C13B H13B 140.1
C14B C13B H13C 110.9
H13B C13B H13C 38.4
C14B C13B H13D 110.9
H13B C13B H13D 73.8
H13C C13B H13D 108.9
C13B C14B H14C 111.1
C13B C14B H14D 111.1
H14C C14B H14D 109.1
C22 N21 C26 120.6(3)
C22 N21 H21 119(3)
C26 N21 H21 120(3)
N21 C22 C23 121.8(3)
N21 C22 H22 119.1
C23 C22 H22 119.1
C22 C23 C24 119.5(3)
C22 C23 H23 120.3
C24 C23 H23 120.3
N11 C24 C25 122.2(3)
N11 C24 C23 121.1(3)
C25 C24 C23 116.6(3)
C26 C25 C24 120.7(3)
C26 C25 H25 119.6
C24 C25 H25 119.6
N21 C26 C25 120.8(3)
N21 C26 H26 119.6
C25 C26 H26 119.6
C36 C31 C32 119.1(3)
C36 C31 C37 120.4(3)
C32 C31 C37 120.5(3)
O32 C37 O31 126.8(3)
O32 C37 C31 117.3(3)
O31 C37 C31 115.8(3)
C33 C32 C31 120.9(3)
C33 C32 H32 119.5
C31 C32 H32 119.5
C34 C33 C32 118.4(3)
C34 C33 H33 120.8
C32 C33 H33 120.8
C33 C34 C35 122.4(3)
C33 C34 Br1 118.9(3)
C35 C34 Br1 118.7(3)
C34 C35 C36 118.4(3)
C34 C35 H35 120.8
C36 C35 H35 120.8
C31 C36 C35 120.7(3)
C31 C36 H36 119.7
C35 C36 H36 119.7
C42 C41 C46 119.5(3)
C42 C41 C47 119.0(3)
C46 C41 C47 121.4(3)
O42 C47 O41 124.7(3)
O42 C47 C41 121.1(3)
O41 C47 C41 114.2(3)
C47 O41 H41 109(3)
C41 C42 C43 120.8(4)
C41 C42 H42 119.6
C43 C42 H42 119.6
C44 C43 C42 118.5(4)
C44 C43 H43 120.8
C42 C43 H43 120.8
C45 C44 C43 122.0(3)
C45 C44 Br2 119.5(3)
C43 C44 Br2 118.6(3)
C44 C45 C46 118.8(4)
C44 C45 H45 120.6
C46 C45 H45 120.6
C41 C46 C45 120.4(4)
C41 C46 H46 119.8
C45 C46 H46 119.8

loop_
_geom_bond_atom_site_label_1
_geom_bond_atom_site_label_2
_geom_bond_distance
N11 C24 1.332(4)
N11 C12A 1.464(4)
N11 C15A 1.469(4)
C12A C13A 1.488(8)
C12A H12A 0.9900
C12A H12B 0.9900
C13A C14A 1.545(12)
C13A H13A 0.9500
C13A H13B 0.9900
C14A C15A 1.538(11)
C14A H14A 0.9900
C14A H14B 0.9900
C15A H15A 0.9900
C15A H15B 0.9900
C13B C14B 1.504(13)
C13B H13B 0.6815
C13B H13C 0.9900
C13B H13D 0.9900
C14B H14C 0.9900
C14B H14D 0.9900
N21 C22 1.335(4)
N21 C26 1.344(4)
N21 H21 0.87(4)
C22 C23 1.361(4)
C22 H22 0.9500
C23 C24 1.419(4)
C23 H23 0.9500
C24 C25 1.403(4)
C25 C26 1.360(4)
C25 H25 0.9500
C26 H26 0.9500
Br1 C34 1.897(3)
C31 C36 1.382(5)
C31 C32 1.391(5)
C31 C37 1.508(4)
C37 O32 1.241(4)
C37 O31 1.262(4)
C32 C33 1.387(4)
C32 H32 0.9500
C33 C34 1.371(5)
C33 H33 0.9500
C34 C35 1.378(5)
C35 C36 1.393(4)
C35 H35 0.9500
C36 H36 0.9500
Br2 C44 1.894(3)
C41 C42 1.365(5)
C41 C46 1.382(5)
C41 C47 1.493(4)
C47 O42 1.216(4)
C47 O41 1.305(4)
O41 H41 0.87(4)
C42 C43 1.388(5)
C42 H42 0.9500
C43 C44 1.371(7)
C43 H43 0.9500
C44 C45 1.363(6)
C45 C46 1.385(5)
C45 H45 0.9500
C46 H46 0.9500

loop_
_geom_hbond_atom_site_label_D
_geom_hbond_atom_site_label_H
_geom_hbond_atom_site_label_A
_geom_hbond_distance_DH
_geom_hbond_distance_HA
_geom_hbond_distance_DA
_geom_hbond_angle_DHA
N21 H21 O32 0.87(4) 1.83(4) 2.690(3) 172(4)
O41 H41 O31 0.87(4) 1.64(4) 2.509(3) 173(4)

loop_
_geom_torsion_atom_site_label_1
_geom_torsion_atom_site_label_2
_geom_torsion_atom_site_label_3
_geom_torsion_atom_site_label_4
_geom_torsion
C24 N11 C12A C13A -167.5(5)
C15A N11 C12A C13A 10.8(5)
N11 C12A C13A C14A -27.1(8)
C12A C13A C14A C15A 34.2(10)
C24 N11 C15A C14A -171.1(5)
C12A N11 C15A C14A 10.6(5)
C13A C14A C15A N11 -27.3(8)
C26 N21 C22 C23 -0.2(5)
N21 C22 C23 C24 0.8(5)
C12A N11 C24 C25 -178.4(3)
C15A N11 C24 C25 3.5(5)
C12A N11 C24 C23 1.3(5)
C15A N11 C24 C23 -176.8(3)
C22 C23 C24 N11 179.3(3)
C22 C23 C24 C25 -1.0(5)
N11 C24 C25 C26 -179.6(3)
C23 C24 C25 C26 0.7(5)
C22 N21 C26 C25 -0.1(5)
C24 C25 C26 N21 -0.1(5)
C36 C31 C37 O32 -19.3(5)
C32 C31 C37 O32 160.1(3)
C36 C31 C37 O31 161.5(3)
C32 C31 C37 O31 -19.1(4)
C36 C31 C32 C33 1.1(5)
C37 C31 C32 C33 -178.3(3)
C31 C32 C33 C34 -1.5(5)
C32 C33 C34 C35 0.4(5)
C32 C33 C34 Br1 179.7(2)
C33 C34 C35 C36 1.0(5)
Br1 C34 C35 C36 -178.2(3)
C32 C31 C36 C35 0.4(5)
C37 C31 C36 C35 179.8(3)
C34 C35 C36 C31 -1.4(5)
C42 C41 C47 O42 2.3(5)
C46 C41 C47 O42 179.3(3)
C42 C41 C47 O41 -176.3(3)
C46 C41 C47 O41 0.6(5)
C46 C41 C42 C43 0.4(6)
C47 C41 C42 C43 177.4(4)
C41 C42 C43 C44 0.0(6)
C42 C43 C44 C45 -0.3(6)
C42 C43 C44 Br2 179.7(3)
C43 C44 C45 C46 0.0(6)
Br2 C44 C45 C46 -179.9(3)
C42 C41 C46 C45 -0.7(6)
C47 C41 C46 C45 -177.6(3)
C44 C45 C46 C41 0.5(6)
